data_2223107
loop_
_publ_author_name
'Wang, Peng'
'Wan, Rong'
'Wang, Bin'
'Han, Feng'
'Wang, Yao'

_publ_section_title
;
 Dichloridobis(5-heptyl-1,3,4-thiadiazol-2-amine-\k<i>N</i>^3^)zinc(II)
;
_journal_coeditor_code HK2748
_journal_issue 9
_journal_name_full 'Acta Crystallographica Section E'
_journal_page_first m1086
_journal_paper_doi 10.1107/S1600536809032073
_journal_volume 65
_journal_year 2009
_chemical_formula_iupac '[Zn Cl2 (C9 H17 N3 S)2]'
_chemical_formula_moiety 'C18 H34 Cl2 N6 S2 Zn'
_chemical_formula_sum 'C18 H34 Cl2 N6 S2 Zn'
_chemical_formula_weight 534.94
_chemical_melting_point 426
_chemical_name_systematic
;
Dichloridobis(5-heptyl-1,3,4-thiadiazol-2-amine-\k<i>N</i>^3^)zinc(II)
;
_space_group_IT_number 2
_symmetry_cell_setting triclinic
_symmetry_space_group_name_Hall '-P 1'
_symmetry_space_group_name_H-M 'P -1'
_atom_sites_solution_hydrogens geom
_atom_sites_solution_primary direct
_atom_sites_solution_secondary difmap
_audit_creation_method SHELXL-97
_cell_angle_alpha 73.150(17)
_cell_angle_beta 77.83(2)
_cell_angle_gamma 88.81(3)
_cell_formula_units_Z 2
_cell_length_a 8.1750(16)
_cell_length_b 11.663(2)
_cell_length_c 14.666(3)
_cell_measurement_reflns_used 25
_cell_measurement_temperature 294(2)
_cell_measurement_theta_max 14
_cell_measurement_theta_min 10
_cell_volume 1307.0(5)
_computing_cell_refinement 'CAD-4 Software (Enraf--Nonius, 1989)'
_computing_data_collection 'CAD-4 Software (Enraf--Nonius, 1989)'
_computing_data_reduction 'XCAD4 (Harms & Wocadlo, 1995)'
_computing_molecular_graphics 'SHELXTL (Sheldrick, 2008)'
_computing_publication_material 'SHELXL97 (Sheldrick, 2008)'
_computing_structure_refinement 'SHELXL97 (Sheldrick, 2008)'
_computing_structure_solution 'SHELXS97 (Sheldrick, 2008)'
_diffrn_ambient_temperature 294(2)
_diffrn_measured_fraction_theta_full 1.000
_diffrn_measured_fraction_theta_max 1.000
_diffrn_measurement_device_type 'Enraf--Nonius CAD-4'
_diffrn_measurement_method \w/2\q
_diffrn_radiation_monochromator graphite
_diffrn_radiation_source 'fine-focus sealed tube'
_diffrn_radiation_type MoK\a
_diffrn_radiation_wavelength 0.71073
_diffrn_reflns_av_R_equivalents 0.0537
_diffrn_reflns_av_sigmaI/netI 0.0553
_diffrn_reflns_limit_h_max 9
_diffrn_reflns_limit_h_min 0
_diffrn_reflns_limit_k_max 14
_diffrn_reflns_limit_k_min -14
_diffrn_reflns_limit_l_max 17
_diffrn_reflns_limit_l_min -17
_diffrn_reflns_number 5096
_diffrn_reflns_theta_full 25.28
_diffrn_reflns_theta_max 25.28
_diffrn_reflns_theta_min 1.49
_diffrn_standards_decay_% 1
_diffrn_standards_interval_time 120
_diffrn_standards_number 3
_exptl_absorpt_coefficient_mu 1.320
_exptl_absorpt_correction_T_max 0.8793
_exptl_absorpt_correction_T_min 0.6929
_exptl_absorpt_correction_type psi-scan
_exptl_absorpt_process_details '(North <i>et al.</i>,  1968)'
_exptl_crystal_colour yellow
_exptl_crystal_density_diffrn 1.359
_exptl_crystal_density_method 'not measured'
_exptl_crystal_description block
_exptl_crystal_F_000 560
_exptl_crystal_size_max 0.30
_exptl_crystal_size_mid 0.20
_exptl_crystal_size_min 0.10
_refine_diff_density_max 1.171
_refine_diff_density_min -1.274
_refine_ls_extinction_method none
_refine_ls_goodness_of_fit_ref 1.018
_refine_ls_hydrogen_treatment constr
_refine_ls_matrix_type full
_refine_ls_number_parameters 256
_refine_ls_number_reflns 4734
_refine_ls_restrained_S_all 1.020
_refine_ls_R_factor_all 0.0903
_refine_ls_R_factor_gt 0.0618
_refine_ls_shift/su_max 0.000
_refine_ls_shift/su_mean 0.000
_refine_ls_structure_factor_coef Fsqd
_refine_ls_weighting_details 'calc w=1/[\s^2^(Fo^2^)+(0.1P)^2^+0.5P] where P=(Fo^2^+2Fc^2^)/3'
_refine_ls_weighting_scheme calc
_refine_ls_wR_factor_gt 0.1593
_refine_ls_wR_factor_ref 0.1768
_reflns_number_gt 3303
_reflns_number_total 4734
_reflns_threshold_expression I>2\s(I)
_cod_data_source_file hk2748.cif
_cod_data_source_block I
_cod_database_code 2223107
_cod_database_fobs_code 2223107

loop_
_symmetry_equiv_pos_as_xyz
'x, y, z'
'-x, -y, -z'

loop_
_atom_site_type_symbol
_atom_site_label
_atom_site_fract_x
_atom_site_fract_y
_atom_site_fract_z
_atom_site_U_iso_or_equiv
_atom_site_adp_type
_atom_site_calc_flag
_atom_site_refinement_flags
_atom_site_occupancy
_atom_site_disorder_assembly
_atom_site_disorder_group
Zn Zn 0.20470(7) 0.74792(5) 0.52670(5) 0.0475(2) Uani d . 1 . .
Cl Cl1 0.42266(17) 0.84281(12) 0.54632(13) 0.0631(4) Uani d . 1 . .
Cl Cl2 -0.00212(19) 0.68349(12) 0.66162(11) 0.0612(4) Uani d . 1 . .
S S1 -0.04746(18) 1.03689(11) 0.32771(11) 0.0531(4) Uani d . 1 . .
S S2 0.32968(18) 0.40780(12) 0.43889(11) 0.0548(4) Uani d . 1 . .
N N1 0.0979(5) 0.8621(3) 0.4239(3) 0.0457(10) Uani d . 1 . .
N N2 -0.0286(5) 0.8113(4) 0.3960(3) 0.0487(11) Uani d . 1 . .
N N3 0.2131(6) 1.0514(4) 0.4083(3) 0.0555(12) Uani d . 1 . .
H H3A 0.2872 1.0198 0.4407 0.067 Uiso calc R 1 . .
H H3B 0.2106 1.1281 0.3862 0.067 Uiso calc R 1 . .
N N4 0.2722(5) 0.6065(3) 0.4752(3) 0.0451(10) Uani d . 1 . .
N N5 0.3971(5) 0.6318(4) 0.3912(3) 0.0523(11) Uani d . 1 . .
N N6 0.1068(6) 0.4464(4) 0.5882(3) 0.0559(12) Uani d . 1 . .
H H6A 0.0580 0.4913 0.6222 0.067 Uiso calc R 1 . .
H H6B 0.0802 0.3710 0.6061 0.067 Uiso calc R 1 . .
C C1 -0.8999(12) 1.1163(10) 0.0104(8) 0.136(3) Uani d U 1 . .
H H1A -0.9142 1.1855 -0.0415 0.204 Uiso calc R 1 . .
H H1B -0.9989 1.1008 0.0615 0.204 Uiso calc R 1 . .
H H1C -0.8808 1.0481 -0.0141 0.204 Uiso calc R 1 . .
C C2 -0.7616(13) 1.1374(11) 0.0474(8) 0.139(4) Uani d U 1 . .
H H2B -0.7931 1.1902 0.0879 0.167 Uiso calc R 1 . .
H H2C -0.6715 1.1776 -0.0065 0.167 Uiso calc R 1 . .
C C3 -0.6975(13) 1.0203(10) 0.1083(8) 0.136(3) Uani d U 1 . .
H H3C -0.7895 0.9770 0.1593 0.163 Uiso calc R 1 . .
H H3D -0.6578 0.9699 0.0666 0.163 Uiso calc R 1 . .
C C4 -0.5561(9) 1.0448(6) 0.1542(5) 0.0778(19) Uani d U 1 . .
H H4A -0.4670 1.0909 0.1026 0.093 Uiso calc R 1 . .
H H4B -0.5979 1.0943 0.1963 0.093 Uiso calc R 1 . .
C C5 -0.4821(8) 0.9362(5) 0.2128(5) 0.0627(15) Uani d . 1 . .
H H5B -0.5695 0.8910 0.2661 0.075 Uiso calc R 1 . .
H H5C -0.4418 0.8853 0.1717 0.075 Uiso calc R 1 . .
C C6 -0.3420(8) 0.9659(5) 0.2535(5) 0.0655(16) Uani d . 1 . .
H H6C -0.3843 1.0133 0.2972 0.079 Uiso calc R 1 . .
H H6D -0.2580 1.0152 0.2003 0.079 Uiso calc R 1 . .
C C7 -0.2584(7) 0.8582(5) 0.3084(5) 0.0642(16) Uani d . 1 . .
H H7A -0.3416 0.8100 0.3627 0.077 Uiso calc R 1 . .
H H7B -0.2189 0.8095 0.2653 0.077 Uiso calc R 1 . .
C C8 -0.1135(7) 0.8886(4) 0.3469(4) 0.0468(12) Uani d . 1 . .
C C9 0.1032(6) 0.9821(4) 0.3923(4) 0.0443(12) Uani d . 1 . .
C C10 0.2237(6) 0.4937(4) 0.5079(4) 0.0419(11) Uani d . 1 . .
C C11 0.4388(7) 0.5392(5) 0.3641(4) 0.0522(13) Uani d . 1 . .
C C12 0.5716(8) 0.5407(7) 0.2756(5) 0.0735(19) Uani d . 1 . .
H H12A 0.5794 0.6204 0.2299 0.088 Uiso calc R 1 . .
H H12B 0.6781 0.5271 0.2953 0.088 Uiso calc R 1 . .
C C13 0.5476(8) 0.4520(6) 0.2231(4) 0.0669(17) Uani d . 1 . .
H H13A 0.4385 0.4615 0.2063 0.080 Uiso calc R 1 . .
H H13B 0.5493 0.3716 0.2663 0.080 Uiso calc R 1 . .
C C14 0.6806(9) 0.4664(7) 0.1313(5) 0.082(2) Uani d . 1 . .
H H14A 0.7892 0.4545 0.1486 0.098 Uiso calc R 1 . .
H H14B 0.6813 0.5478 0.0893 0.098 Uiso calc R 1 . .
C C15 0.6560(10) 0.3794(7) 0.0742(5) 0.088(2) Uani d . 1 . .
H H15A 0.6645 0.2982 0.1144 0.106 Uiso calc R 1 . .
H H15B 0.5438 0.3866 0.0617 0.106 Uiso calc R 1 . .
C C16 0.7804(9) 0.3996(7) -0.0220(5) 0.083(2) Uani d . 1 . .
H H16A 0.7723 0.4809 -0.0623 0.100 Uiso calc R 1 . .
H H16B 0.8928 0.3920 -0.0097 0.100 Uiso calc R 1 . .
C C17 0.7537(11) 0.3134(8) -0.0773(6) 0.101(3) Uani d . 1 . .
H H17A 0.6398 0.3183 -0.0871 0.121 Uiso calc R 1 . .
H H17B 0.7672 0.2324 -0.0384 0.121 Uiso calc R 1 . .
C C18 0.8756(11) 0.3384(8) -0.1771(6) 0.112(3) Uani d . 1 . .
H H18A 0.8566 0.2788 -0.2076 0.168 Uiso calc R 1 . .
H H18B 0.9888 0.3357 -0.1682 0.168 Uiso calc R 1 . .
H H18C 0.8574 0.4164 -0.2178 0.168 Uiso calc R 1 . .

loop_
_atom_site_aniso_label
_atom_site_aniso_U_11
_atom_site_aniso_U_22
_atom_site_aniso_U_33
_atom_site_aniso_U_12
_atom_site_aniso_U_13
_atom_site_aniso_U_23
Zn 0.0495(4) 0.0276(3) 0.0700(5) 0.0037(2) -0.0124(3) -0.0214(3)
Cl1 0.0533(8) 0.0424(7) 0.1056(12) 0.0043(6) -0.0236(8) -0.0354(8)
Cl2 0.0691(9) 0.0387(7) 0.0739(10) -0.0038(6) -0.0015(7) -0.0231(7)
S1 0.0633(9) 0.0291(6) 0.0693(10) 0.0029(6) -0.0160(7) -0.0168(6)
S2 0.0619(9) 0.0385(7) 0.0755(10) 0.0096(6) -0.0170(7) -0.0332(7)
N1 0.051(2) 0.031(2) 0.059(3) 0.0020(18) -0.009(2) -0.0206(19)
N2 0.051(3) 0.032(2) 0.065(3) -0.0010(19) -0.009(2) -0.019(2)
N3 0.061(3) 0.030(2) 0.078(3) 0.000(2) -0.020(2) -0.016(2)
N4 0.046(2) 0.034(2) 0.059(3) 0.0023(18) -0.012(2) -0.019(2)
N5 0.055(3) 0.043(3) 0.063(3) -0.002(2) -0.011(2) -0.022(2)
N6 0.067(3) 0.028(2) 0.075(3) 0.003(2) -0.013(3) -0.021(2)
C1 0.126(4) 0.151(5) 0.134(5) 0.016(4) -0.042(4) -0.035(4)
C2 0.137(7) 0.161(7) 0.126(7) 0.010(6) -0.061(6) -0.026(6)
C3 0.126(4) 0.151(5) 0.134(5) 0.016(4) -0.042(4) -0.035(4)
C4 0.089(4) 0.070(4) 0.075(4) 0.001(3) -0.013(3) -0.026(3)
C5 0.068(4) 0.056(4) 0.067(4) 0.003(3) -0.019(3) -0.019(3)
C6 0.074(4) 0.054(3) 0.072(4) 0.001(3) -0.023(3) -0.018(3)
C7 0.064(4) 0.054(3) 0.080(4) 0.002(3) -0.021(3) -0.024(3)
C8 0.051(3) 0.037(3) 0.056(3) 0.003(2) -0.007(3) -0.021(2)
C9 0.050(3) 0.029(2) 0.054(3) 0.002(2) -0.001(2) -0.019(2)
C10 0.044(3) 0.030(2) 0.061(3) 0.006(2) -0.019(3) -0.022(2)
C11 0.048(3) 0.052(3) 0.068(4) 0.006(2) -0.017(3) -0.032(3)
C12 0.066(4) 0.090(5) 0.072(4) -0.010(3) -0.001(3) -0.044(4)
C13 0.084(4) 0.065(4) 0.057(4) 0.008(3) -0.008(3) -0.032(3)
C14 0.088(5) 0.093(5) 0.080(5) 0.013(4) -0.012(4) -0.053(4)
C15 0.107(6) 0.085(5) 0.077(5) -0.006(4) 0.008(4) -0.051(4)
C16 0.094(5) 0.073(5) 0.089(5) 0.003(4) -0.003(4) -0.045(4)
C17 0.126(7) 0.105(6) 0.083(5) -0.001(5) -0.003(5) -0.060(5)
C18 0.143(8) 0.104(6) 0.086(6) -0.002(6) 0.014(5) -0.050(5)

loop_
_atom_type_symbol
_atom_type_description
_atom_type_scat_dispersion_real
_atom_type_scat_dispersion_imag
_atom_type_scat_source
C C 0.0033 0.0016 'International Tables Vol C Tables 4.2.6.8 and 6.1.1.4'
H H 0.0000 0.0000 'International Tables Vol C Tables 4.2.6.8 and 6.1.1.4'
N N 0.0061 0.0033 'International Tables Vol C Tables 4.2.6.8 and 6.1.1.4'
S S 0.1246 0.1234 'International Tables Vol C Tables 4.2.6.8 and 6.1.1.4'
Cl Cl 0.1484 0.1585 'International Tables Vol C Tables 4.2.6.8 and 6.1.1.4'
Zn Zn 0.2839 1.4301 'International Tables Vol C Tables 4.2.6.8 and 6.1.1.4'

loop_
_geom_angle_atom_site_label_1
_geom_angle_atom_site_label_2
_geom_angle_atom_site_label_3
_geom_angle_site_symmetry_1
_geom_angle_site_symmetry_3
_geom_angle
_geom_angle_publ_flag
Cl1 Zn Cl2 . . 114.97(7) yes
N1 Zn Cl1 . . 109.00(12) yes
N1 Zn Cl2 . . 106.06(13) yes
N4 Zn Cl1 . . 112.65(12) yes
N4 Zn Cl2 . . 108.05(13) yes
N4 Zn N1 . . 105.49(16) yes
C9 S1 C8 . . 87.9(2) ?
C10 S2 C11 . . 86.9(3) ?
N2 N1 Zn . . 115.5(3) ?
C9 N1 Zn . . 130.8(4) ?
C9 N1 N2 . . 112.2(4) ?
C8 N2 N1 . . 113.4(4) ?
C9 N3 H3A . . 120.0 ?
C9 N3 H3B . . 120.0 ?
H3A N3 H3B . . 120.0 ?
N5 N4 Zn . . 115.2(3) ?
C10 N4 Zn . . 132.0(4) ?
C10 N4 N5 . . 112.8(4) ?
C11 N5 N4 . . 112.5(4) ?
C10 N6 H6A . . 120.0 ?
C10 N6 H6B . . 120.0 ?
H6A N6 H6B . . 120.0 ?
C2 C1 H1A . . 109.5 ?
C2 C1 H1B . . 109.5 ?
H1A C1 H1B . . 109.5 ?
C2 C1 H1C . . 109.5 ?
H1A C1 H1C . . 109.5 ?
H1B C1 H1C . . 109.5 ?
C1 C2 C3 . . 112.5(10) ?
C1 C2 H2B . . 109.1 ?
C3 C2 H2B . . 109.1 ?
C1 C2 H2C . . 109.1 ?
C3 C2 H2C . . 109.1 ?
H2B C2 H2C . . 107.8 ?
C4 C3 C2 . . 112.1(9) ?
C4 C3 H3C . . 109.2 ?
C2 C3 H3C . . 109.2 ?
C4 C3 H3D . . 109.2 ?
C2 C3 H3D . . 109.2 ?
H3C C3 H3D . . 107.9 ?
C5 C4 C3 . . 116.1(7) ?
C5 C4 H4A . . 108.3 ?
C3 C4 H4A . . 108.3 ?
C5 C4 H4B . . 108.3 ?
C3 C4 H4B . . 108.3 ?
H4A C4 H4B . . 107.4 ?
C6 C5 C4 . . 113.5(5) ?
C6 C5 H5B . . 108.9 ?
C4 C5 H5B . . 108.9 ?
C6 C5 H5C . . 108.9 ?
C4 C5 H5C . . 108.9 ?
H5B C5 H5C . . 107.7 ?
C5 C6 C7 . . 114.8(5) ?
C5 C6 H6C . . 108.6 ?
C7 C6 H6C . . 108.6 ?
C5 C6 H6D . . 108.6 ?
C7 C6 H6D . . 108.6 ?
H6C C6 H6D . . 107.5 ?
C8 C7 C6 . . 114.6(5) ?
C8 C7 H7A . . 108.6 ?
C6 C7 H7A . . 108.6 ?
C8 C7 H7B . . 108.6 ?
C6 C7 H7B . . 108.6 ?
H7A C7 H7B . . 107.6 ?
N2 C8 C7 . . 124.3(5) ?
N2 C8 S1 . . 113.7(4) ?
C7 C8 S1 . . 121.9(4) ?
N3 C9 N1 . . 124.0(5) ?
N3 C9 S1 . . 123.2(4) ?
N1 C9 S1 . . 112.8(4) ?
N4 C10 N6 . . 124.4(5) ?
N4 C10 S2 . . 113.5(4) ?
N6 C10 S2 . . 122.1(4) ?
N5 C11 C12 . . 123.8(5) ?
N5 C11 S2 . . 114.3(4) ?
C12 C11 S2 . . 121.9(4) ?
C13 C12 C11 . . 116.6(5) ?
C13 C12 H12A . . 108.1 ?
C11 C12 H12A . . 108.1 ?
C13 C12 H12B . . 108.1 ?
C11 C12 H12B . . 108.1 ?
H12A C12 H12B . . 107.3 ?
C12 C13 C14 . . 112.7(5) ?
C12 C13 H13A . . 109.0 ?
C14 C13 H13A . . 109.0 ?
C12 C13 H13B . . 109.0 ?
C14 C13 H13B . . 109.0 ?
H13A C13 H13B . . 107.8 ?
C13 C14 C15 . . 113.9(6) ?
C13 C14 H14A . . 108.8 ?
C15 C14 H14A . . 108.8 ?
C13 C14 H14B . . 108.8 ?
C15 C14 H14B . . 108.8 ?
H14A C14 H14B . . 107.7 ?
C16 C15 C14 . . 114.3(6) ?
C16 C15 H15A . . 108.7 ?
C14 C15 H15A . . 108.7 ?
C16 C15 H15B . . 108.7 ?
C14 C15 H15B . . 108.7 ?
H15A C15 H15B . . 107.6 ?
C17 C16 C15 . . 113.5(6) ?
C17 C16 H16A . . 108.9 ?
C15 C16 H16A . . 108.9 ?
C17 C16 H16B . . 108.9 ?
C15 C16 H16B . . 108.9 ?
H16A C16 H16B . . 107.7 ?
C16 C17 C18 . . 113.1(7) ?
C16 C17 H17A . . 109.0 ?
C18 C17 H17A . . 109.0 ?
C16 C17 H17B . . 109.0 ?
C18 C17 H17B . . 109.0 ?
H17A C17 H17B . . 107.8 ?
C17 C18 H18A . . 109.5 ?
C17 C18 H18B . . 109.5 ?
H18A C18 H18B . . 109.5 ?
C17 C18 H18C . . 109.5 ?
H18A C18 H18C . . 109.5 ?
H18B C18 H18C . . 109.5 ?

loop_
_geom_bond_atom_site_label_1
_geom_bond_atom_site_label_2
_geom_bond_site_symmetry_2
_geom_bond_distance
_geom_bond_publ_flag
Zn Cl1 . 2.2283(16) yes
Zn Cl2 . 2.2626(17) yes
Zn N1 . 2.037(4) yes
Zn N4 . 2.026(4) yes
S1 C8 . 1.747(5) ?
S1 C9 . 1.712(6) ?
S2 C10 . 1.721(5) ?
S2 C11 . 1.737(6) ?
N1 N2 . 1.390(6) ?
N1 C9 . 1.339(6) ?
N2 C8 . 1.274(7) ?
N3 C9 . 1.321(6) ?
N3 H3A . 0.8600 ?
N3 H3B . 0.8600 ?
N4 N5 . 1.385(6) ?
N4 C10 . 1.301(6) ?
N5 C11 . 1.273(6) ?
N6 C10 . 1.332(7) ?
N6 H6A . 0.8600 ?
N6 H6B . 0.8600 ?
C1 C2 . 1.408(13) ?
C1 H1A . 0.9600 ?
C1 H1B . 0.9600 ?
C1 H1C . 0.9600 ?
C2 C3 . 1.548(13) ?
C2 H2B . 0.9700 ?
C2 H2C . 0.9700 ?
C3 C4 . 1.525(12) ?
C3 H3C . 0.9700 ?
C3 H3D . 0.9700 ?
C4 C5 . 1.505(9) ?
C4 H4A . 0.9700 ?
C4 H4B . 0.9700 ?
C5 C6 . 1.487(8) ?
C5 H5B . 0.9700 ?
C5 H5C . 0.9700 ?
C6 C7 . 1.518(8) ?
C6 H6C . 0.9700 ?
C6 H6D . 0.9700 ?
C7 C8 . 1.504(7) ?
C7 H7A . 0.9700 ?
C7 H7B . 0.9700 ?
C11 C12 . 1.502(8) ?
C12 C13 . 1.495(8) ?
C12 H12A . 0.9700 ?
C12 H12B . 0.9700 ?
C13 C14 . 1.511(9) ?
C13 H13A . 0.9700 ?
C13 H13B . 0.9700 ?
C14 C15 . 1.530(9) ?
C14 H14A . 0.9700 ?
C14 H14B . 0.9700 ?
C15 C16 . 1.514(9) ?
C15 H15A . 0.9700 ?
C15 H15B . 0.9700 ?
C16 C17 . 1.508(9) ?
C16 H16A . 0.9700 ?
C16 H16B . 0.9700 ?
C17 C18 . 1.539(10) ?
C17 H17A . 0.9700 ?
C17 H17B . 0.9700 ?
C18 H18A . 0.9600 ?
C18 H18B . 0.9600 ?
C18 H18C . 0.9600 ?

loop_
_geom_hbond_atom_site_label_D
_geom_hbond_atom_site_label_H
_geom_hbond_atom_site_label_A
_geom_hbond_site_symmetry_A
_geom_hbond_distance_DH
_geom_hbond_distance_HA
_geom_hbond_distance_DA
_geom_hbond_angle_DHA
_geom_hbond_publ_flag
N3 H3A Cl1 . 0.86 2.58 3.374(5) 154 yes
N3 H3B Cl2 2_576 0.86 2.77 3.503(5) 144 yes
N6 H6A Cl2 . 0.86 2.49 3.289(5) 155 yes
N6 H6B N2 2_566 0.86 2.19 3.018(3) 163 yes

loop_
_geom_torsion_atom_site_label_1
_geom_torsion_atom_site_label_2
_geom_torsion_atom_site_label_3
_geom_torsion_atom_site_label_4
_geom_torsion_site_symmetry_1
_geom_torsion_site_symmetry_2
_geom_torsion_site_symmetry_3
_geom_torsion_site_symmetry_4
_geom_torsion
_geom_torsion_publ_flag
N4 Zn N1 C9 . . . . -143.6(4) ?
Cl1 Zn N1 C9 . . . . -22.4(5) ?
Cl2 Zn N1 C9 . . . . 102.0(4) ?
N4 Zn N1 N2 . . . . 51.9(3) ?
Cl1 Zn N1 N2 . . . . 173.1(3) ?
Cl2 Zn N1 N2 . . . . -62.5(3) ?
C9 N1 N2 C8 . . . . -0.3(6) ?
Zn N1 N2 C8 . . . . 167.0(4) ?
N1 Zn N4 C10 . . . . -116.4(5) ?
Cl1 Zn N4 C10 . . . . 124.8(4) ?
Cl2 Zn N4 C10 . . . . -3.3(5) ?
N1 Zn N4 N5 . . . . 66.0(3) ?
Cl1 Zn N4 N5 . . . . -52.8(4) ?
Cl2 Zn N4 N5 . . . . 179.1(3) ?
C10 N4 N5 C11 . . . . -0.4(6) ?
Zn N4 N5 C11 . . . . 177.6(4) ?
C1 C2 C3 C4 . . . . -175.8(9) ?
C2 C3 C4 C5 . . . . -178.5(7) ?
C3 C4 C5 C6 . . . . 178.4(7) ?
C4 C5 C6 C7 . . . . -176.8(5) ?
C5 C6 C7 C8 . . . . 178.3(5) ?
N1 N2 C8 C7 . . . . -179.5(5) ?
N1 N2 C8 S1 . . . . 0.2(6) ?
C6 C7 C8 N2 . . . . 178.9(5) ?
C6 C7 C8 S1 . . . . -0.8(7) ?
C9 S1 C8 N2 . . . . -0.1(4) ?
C9 S1 C8 C7 . . . . 179.6(5) ?
N2 N1 C9 N3 . . . . -179.2(4) ?
Zn N1 C9 N3 . . . . 15.9(8) ?
N2 N1 C9 S1 . . . . 0.3(5) ?
Zn N1 C9 S1 . . . . -164.6(3) ?
C8 S1 C9 N3 . . . . 179.4(5) ?
C8 S1 C9 N1 . . . . -0.1(4) ?
N5 N4 C10 N6 . . . . 179.1(4) ?
Zn N4 C10 N6 . . . . 1.5(8) ?
N5 N4 C10 S2 . . . . 0.8(6) ?
Zn N4 C10 S2 . . . . -176.8(3) ?
C11 S2 C10 N4 . . . . -0.7(4) ?
C11 S2 C10 N6 . . . . -179.1(5) ?
N4 N5 C11 C12 . . . . -179.7(5) ?
N4 N5 C11 S2 . . . . -0.1(6) ?
C10 S2 C11 N5 . . . . 0.5(4) ?
C10 S2 C11 C12 . . . . -179.9(5) ?
N5 C11 C12 C13 . . . . -148.2(6) ?
S2 C11 C12 C13 . . . . 32.2(8) ?
C11 C12 C13 C14 . . . . 175.9(6) ?
C12 C13 C14 C15 . . . . -178.1(6) ?
C13 C14 C15 C16 . . . . 175.3(6) ?
C14 C15 C16 C17 . . . . -179.8(7) ?
C15 C16 C17 C18 . . . . 177.3(7) ?
